data_1503413
loop_
_publ_author_name
'Grenning, Alexander J.'
'Tunge, Jon A.'

_publ_section_title
;
 Rapid decarboxylative allylation of nitroalkanes.
;
_journal_issue 4
_journal_name_full 'Organic letters'
_journal_page_first 740
_journal_page_last 742
_journal_paper_doi 10.1021/ol902828p
_journal_volume 12
_journal_year 2010
_chemical_formula_sum 'C22 H23 N O3'
_chemical_formula_weight 349.41
_chemical_name_systematic
; 
 ? 
;
_space_group_IT_number 7
_symmetry_cell_setting monoclinic
_symmetry_space_group_name_Hall 'P -2yc'
_symmetry_space_group_name_H-M 'P 1 c 1'
_atom_sites_solution_hydrogens geom
_atom_sites_solution_primary direct
_atom_sites_solution_secondary difmap
_audit_creation_method SHELXL-97
_cell_angle_alpha 90.00
_cell_angle_beta 90.260(10)
_cell_angle_gamma 90.00
_cell_formula_units_Z 4
_cell_length_a 5.857(3)
_cell_length_b 19.125(10)
_cell_length_c 16.336(9)
_cell_measurement_reflns_used 2423
_cell_measurement_temperature 100(2)
_cell_measurement_theta_max 21.16
_cell_measurement_theta_min 2.47
_cell_volume 1829.9(17)
_computing_cell_refinement 'Bruker SAINT'
_computing_data_collection 'Bruker SMART'
_computing_data_reduction 'Bruker SAINT'
_computing_molecular_graphics 'Bruker SHELXTL'
_computing_publication_material 'Bruker SHELXTL'
_computing_structure_refinement 'Bruker SHELXTL'
_computing_structure_solution 'Bruker SHELXTL'
_diffrn_ambient_temperature 100(2)
_diffrn_measured_fraction_theta_full 0.998
_diffrn_measured_fraction_theta_max 0.998
_diffrn_measurement_device_type 'Bruker SMART APEX CCD area detector'
_diffrn_measurement_method 'phi and omega scans'
_diffrn_radiation_monochromator graphite
_diffrn_radiation_source 'fine-focus sealed tube'
_diffrn_radiation_type MoK\a
_diffrn_radiation_wavelength 0.71073
_diffrn_reflns_av_R_equivalents 0.0793
_diffrn_reflns_av_sigmaI/netI 0.1003
_diffrn_reflns_limit_h_max 6
_diffrn_reflns_limit_h_min -6
_diffrn_reflns_limit_k_max 22
_diffrn_reflns_limit_k_min -22
_diffrn_reflns_limit_l_max 19
_diffrn_reflns_limit_l_min -19
_diffrn_reflns_number 13399
_diffrn_reflns_theta_full 25.00
_diffrn_reflns_theta_max 25.00
_diffrn_reflns_theta_min 2.49
_diffrn_standards_decay_% 0.00
_exptl_absorpt_coefficient_mu 0.084
_exptl_absorpt_correction_T_max 1.000
_exptl_absorpt_correction_T_min 0.890
_exptl_absorpt_correction_type multi-scan
_exptl_crystal_colour Colorless
_exptl_crystal_density_diffrn 1.268
_exptl_crystal_density_method 'not measured'
_exptl_crystal_description 'Triangular plate'
_exptl_crystal_F_000 744
_exptl_crystal_size_max 0.30
_exptl_crystal_size_mid 0.16
_exptl_crystal_size_min 0.04
_refine_diff_density_max 0.347
_refine_diff_density_min -0.224
_refine_diff_density_rms 0.069
_refine_ls_abs_structure_details 'Flack H D (1983), Acta Cryst. A39, 876-881'
_refine_ls_abs_structure_Flack -1(2)
_refine_ls_extinction_method none
_refine_ls_goodness_of_fit_ref 1.092
_refine_ls_hydrogen_treatment noref
_refine_ls_matrix_type full
_refine_ls_number_parameters 470
_refine_ls_number_reflns 6259
_refine_ls_number_restraints 2
_refine_ls_restrained_S_all 1.092
_refine_ls_R_factor_all 0.1024
_refine_ls_R_factor_gt 0.0866
_refine_ls_shift/su_max 0.000
_refine_ls_shift/su_mean 0.000
_refine_ls_structure_factor_coef Fsqd
_refine_ls_weighting_details 'calc w=1/[\s^2^(Fo^2^)+(0.0914P)^2^+0.0802P] where P=(Fo^2^+2Fc^2^)/3'
_refine_ls_weighting_scheme calc
_refine_ls_wR_factor_gt 0.1864
_refine_ls_wR_factor_ref 0.1968
_reflns_number_gt 5158
_reflns_number_total 6259
_reflns_threshold_expression >2sigma(I)
_cod_data_source_file ol902828p_si_001.cif
_cod_data_source_block k25h
_cod_depositor_comments
;
The following automatic conversions were performed:

'_symmetry_cell_setting' value 'Monoclinic' changed to 'monoclinic'
according to /home/saulius/struct/CIF-dictionaries/cif_core.dic
dictionary named 'cif_core.dic' version 2.4.2 from 2011-04-26.

Automatic conversion script
Id: cif_fix_values 1715 2011-07-08 13:25:40Z adriana 
;
_cod_original_cell_volume 1829.8(17)
_cod_original_sg_symbol_H-M Pc
_cod_database_code 1503413

loop_
_symmetry_equiv_pos_as_xyz
'x, y, z'
'x, -y, z+1/2'

loop_
_atom_site_label
_atom_site_type_symbol
_atom_site_fract_x
_atom_site_fract_y
_atom_site_fract_z
_atom_site_U_iso_or_equiv
_atom_site_adp_type
_atom_site_occupancy
_atom_site_symmetry_multiplicity
_atom_site_calc_flag
_atom_site_refinement_flags
O1 O 0.2850(7) 0.1152(2) 0.4044(3) 0.0314(10) Uani 1 1 d .
O2 O 0.6443(7) 0.0106(2) 0.4801(3) 0.0406(11) Uani 1 1 d .
O3 O 0.3367(8) 0.0101(3) 0.5472(3) 0.0461(13) Uani 1 1 d .
N1 N 0.4365(10) 0.0049(3) 0.4834(3) 0.0332(13) Uani 1 1 d .
C1 C 0.1450(10) 0.0544(3) 0.3931(4) 0.0298(14) Uani 1 1 d .
H1 H 0.0204 0.0544 0.4347 0.036 Uiso 1 1 calc R
C2 C 0.0419(11) 0.0524(3) 0.3089(4) 0.0359(15) Uani 1 1 d .
H2 H -0.0870 0.0811 0.2977 0.043 Uiso 1 1 calc R
C3 C 0.1242(12) 0.0116(3) 0.2481(4) 0.0401(17) Uani 1 1 d .
H3 H 0.0478 0.0121 0.1967 0.048 Uiso 1 1 calc R
C4 C 0.3233(12) -0.0331(4) 0.2574(4) 0.0401(17) Uani 1 1 d .
H4A H 0.4222 -0.0277 0.2088 0.048 Uiso 1 1 calc R
H4B H 0.2731 -0.0825 0.2597 0.048 Uiso 1 1 calc R
C5 C 0.4611(10) -0.0161(3) 0.3341(3) 0.0261(13) Uani 1 1 d .
H5A H 0.5459 0.0281 0.3264 0.031 Uiso 1 1 calc R
H5B H 0.5729 -0.0539 0.3451 0.031 Uiso 1 1 calc R
C6 C 0.2968(9) -0.0092(3) 0.4063(3) 0.0265(13) Uani 1 1 d .
C7 C 0.1662(10) -0.0760(3) 0.4235(4) 0.0298(14) Uani 1 1 d .
H7A H 0.0710 -0.0687 0.4727 0.036 Uiso 1 1 calc R
H7B H 0.0620 -0.0853 0.3769 0.036 Uiso 1 1 calc R
C8 C 0.3107(10) -0.1381(3) 0.4367(3) 0.0267(13) Uani 1 1 d .
H8 H 0.4238 -0.1352 0.4784 0.032 Uiso 1 1 calc R
C9 C 0.2967(11) -0.1979(3) 0.3953(3) 0.0311(14) Uani 1 1 d .
H9 H 0.1736 -0.2026 0.3576 0.037 Uiso 1 1 calc R
C10 C 0.4537(10) -0.2572(3) 0.4025(3) 0.0259(13) Uani 1 1 d .
C11 C 0.4092(10) -0.3183(3) 0.3577(4) 0.0298(14) Uani 1 1 d .
H11 H 0.2737 -0.3219 0.3258 0.036 Uiso 1 1 calc R
C12 C 0.5656(11) -0.3747(3) 0.3598(4) 0.0320(15) Uani 1 1 d .
H12 H 0.5341 -0.4158 0.3291 0.038 Uiso 1 1 calc R
C13 C 0.7583(12) -0.3708(3) 0.4047(4) 0.0355(16) Uani 1 1 d .
H13 H 0.8645 -0.4083 0.4047 0.043 Uiso 1 1 calc R
C14 C 0.8007(14) -0.3111(3) 0.4513(4) 0.0438(17) Uani 1 1 d .
H14 H 0.9339 -0.3089 0.4846 0.053 Uiso 1 1 calc R
C15 C 0.6538(12) -0.2557(4) 0.4499(4) 0.0391(16) Uani 1 1 d .
H15 H 0.6878 -0.2154 0.4816 0.047 Uiso 1 1 calc R
C16 C 0.1658(11) 0.1793(3) 0.3987(4) 0.0359(15) Uani 1 1 d .
H16A H 0.0411 0.1801 0.4393 0.043 Uiso 1 1 calc R
H16B H 0.0969 0.1838 0.3435 0.043 Uiso 1 1 calc R
C17 C 0.3237(10) 0.2393(3) 0.4139(3) 0.0248(13) Uani 1 1 d .
C18 C 0.5283(11) 0.2318(3) 0.4541(3) 0.0295(14) Uani 1 1 d .
H18 H 0.5752 0.1869 0.4725 0.035 Uiso 1 1 calc R
C19 C 0.6670(11) 0.2892(4) 0.4680(4) 0.0353(15) Uani 1 1 d .
H19 H 0.8052 0.2842 0.4981 0.042 Uiso 1 1 calc R
C20 C 0.6030(11) 0.3543(3) 0.4379(4) 0.0384(16) Uani 1 1 d .
H20 H 0.6994 0.3937 0.4460 0.046 Uiso 1 1 calc R
C21 C 0.3979(12) 0.3617(3) 0.3960(4) 0.0371(16) Uani 1 1 d .
H21 H 0.3528 0.4059 0.3749 0.045 Uiso 1 1 calc R
C22 C 0.2612(11) 0.3041(3) 0.3854(4) 0.0340(15) Uani 1 1 d .
H22 H 0.1194 0.3092 0.3575 0.041 Uiso 1 1 calc R
O31 O 0.0139(7) 0.3584(2) 0.1516(3) 0.0322(10) Uani 1 1 d .
O32 O -0.3278(7) 0.4734(2) 0.2265(3) 0.0388(11) Uani 1 1 d .
O33 O -0.0347(8) 0.4514(3) 0.3008(3) 0.0461(13) Uani 1 1 d .
N31 N -0.1244(9) 0.4684(3) 0.2357(3) 0.0311(12) Uani 1 1 d .
C31 C 0.1741(9) 0.4136(3) 0.1506(4) 0.0354(15) Uani 1 1 d .
H31 H 0.2868 0.4075 0.1962 0.042 Uiso 1 1 calc R
C32 C 0.2979(11) 0.4190(3) 0.0699(4) 0.0394(16) Uani 1 1 d .
H32 H 0.4226 0.3883 0.0607 0.047 Uiso 1 1 calc R
C33 C 0.2436(11) 0.4639(3) 0.0111(4) 0.0352(16) Uani 1 1 d .
H33 H 0.3317 0.4631 -0.0375 0.042 Uiso 1 1 calc R
C34 C 0.0549(11) 0.5151(3) 0.0163(4) 0.0376(16) Uani 1 1 d .
H34A H -0.0323 0.5147 -0.0358 0.045 Uiso 1 1 calc R
H34B H 0.1193 0.5625 0.0238 0.045 Uiso 1 1 calc R
C35 C -0.1074(10) 0.4988(3) 0.0873(3) 0.0274(14) Uani 1 1 d .
H35A H -0.2090 0.5393 0.0973 0.033 Uiso 1 1 calc R
H35B H -0.2034 0.4579 0.0735 0.033 Uiso 1 1 calc R
C36 C 0.0342(10) 0.4835(3) 0.1636(4) 0.0252(13) Uani 1 1 d .
C37 C 0.1874(11) 0.5410(3) 0.1907(4) 0.0348(16) Uani 1 1 d .
H37A H 0.3168 0.5447 0.1522 0.042 Uiso 1 1 calc R
H37B H 0.2504 0.5295 0.2454 0.042 Uiso 1 1 calc R
C38 C 0.0640(10) 0.6121(3) 0.1951(3) 0.0263(14) Uani 1 1 d .
H38 H -0.0718 0.6137 0.2267 0.032 Uiso 1 1 calc R
C39 C 0.1257(10) 0.6696(3) 0.1605(3) 0.0268(14) Uani 1 1 d .
H39 H 0.2611 0.6674 0.1288 0.032 Uiso 1 1 calc R
C40 C 0.0152(10) 0.7368(3) 0.1640(4) 0.0297(14) Uani 1 1 d .
C41 C 0.1032(12) 0.7938(3) 0.1198(4) 0.0403(16) Uani 1 1 d .
H41 H 0.2395 0.7876 0.0894 0.048 Uiso 1 1 calc R
C42 C 0.0004(16) 0.8574(4) 0.1192(5) 0.055(2) Uani 1 1 d .
H42 H 0.0712 0.8953 0.0917 0.066 Uiso 1 1 calc R
C43 C -0.2012(15) 0.8673(4) 0.1572(5) 0.053(2) Uani 1 1 d .
H43 H -0.2793 0.9106 0.1520 0.064 Uiso 1 1 calc R
C44 C -0.2934(13) 0.8140(3) 0.2037(5) 0.0468(19) Uani 1 1 d .
H44 H -0.4282 0.8218 0.2345 0.056 Uiso 1 1 calc R
C45 C -0.1878(11) 0.7495(3) 0.2050(4) 0.0379(16) Uani 1 1 d .
H45 H -0.2564 0.7126 0.2349 0.045 Uiso 1 1 calc R
C46 C 0.1166(11) 0.2914(3) 0.1580(4) 0.0378(17) Uani 1 1 d .
H46A H 0.2154 0.2898 0.2073 0.045 Uiso 1 1 calc R
H46B H 0.2137 0.2828 0.1095 0.045 Uiso 1 1 calc R
C47 C -0.0593(10) 0.2360(3) 0.1635(3) 0.0251(13) Uani 1 1 d .
C48 C -0.2447(10) 0.2423(4) 0.2149(4) 0.0331(15) Uani 1 1 d .
H48 H -0.2597 0.2828 0.2481 0.040 Uiso 1 1 calc R
C49 C -0.4064(11) 0.1912(3) 0.2187(4) 0.0354(16) Uani 1 1 d .
H49 H -0.5316 0.1969 0.2549 0.042 Uiso 1 1 calc R
C50 C -0.3939(11) 0.1318(4) 0.1718(4) 0.0352(16) Uani 1 1 d .
H50 H -0.5101 0.0972 0.1741 0.042 Uiso 1 1 calc R
C51 C -0.2100(11) 0.1239(3) 0.1218(4) 0.0337(15) Uani 1 1 d .
H51 H -0.1967 0.0828 0.0895 0.040 Uiso 1 1 calc R
C52 C -0.0414(12) 0.1750(3) 0.1173(4) 0.0354(15) Uani 1 1 d .
H52 H 0.0865 0.1683 0.0826 0.042 Uiso 1 1 calc R

loop_
_atom_site_aniso_label
_atom_site_aniso_U_11
_atom_site_aniso_U_22
_atom_site_aniso_U_33
_atom_site_aniso_U_23
_atom_site_aniso_U_13
_atom_site_aniso_U_12
O1 0.028(2) 0.034(2) 0.032(2) 0.0028(19) 0.003(2) 0.0060(19)
O2 0.025(2) 0.056(3) 0.041(3) 0.002(2) -0.006(2) 0.003(2)
O3 0.052(3) 0.066(3) 0.020(2) -0.005(2) 0.000(2) 0.017(3)
N1 0.039(3) 0.047(3) 0.014(3) 0.002(2) 0.002(2) 0.003(3)
C1 0.022(3) 0.029(3) 0.038(3) 0.008(3) 0.008(3) -0.004(3)
C2 0.024(3) 0.039(4) 0.044(4) 0.016(3) -0.003(3) 0.008(3)
C3 0.061(5) 0.036(4) 0.023(3) -0.005(3) -0.006(3) 0.012(3)
C4 0.051(4) 0.040(4) 0.029(3) 0.011(3) 0.008(3) 0.016(3)
C5 0.026(3) 0.029(3) 0.023(3) 0.007(3) 0.008(3) 0.004(3)
C6 0.019(3) 0.048(4) 0.013(3) 0.000(3) 0.006(2) 0.003(3)
C7 0.028(3) 0.035(3) 0.027(3) 0.000(3) 0.004(3) 0.002(3)
C8 0.019(3) 0.035(3) 0.026(3) 0.003(3) -0.001(3) -0.007(3)
C9 0.030(3) 0.042(4) 0.021(3) -0.004(3) -0.003(3) -0.003(3)
C10 0.030(3) 0.027(3) 0.022(3) 0.009(2) 0.006(3) -0.005(3)
C11 0.022(3) 0.038(4) 0.030(3) -0.008(3) 0.000(3) -0.003(3)
C12 0.046(4) 0.021(3) 0.030(3) -0.003(3) 0.009(3) -0.009(3)
C13 0.050(4) 0.030(3) 0.027(3) 0.013(3) 0.001(3) 0.005(3)
C14 0.055(5) 0.042(4) 0.034(4) -0.006(3) -0.014(3) 0.001(4)
C15 0.050(4) 0.039(4) 0.028(3) -0.019(3) -0.020(3) 0.003(3)
C16 0.030(4) 0.042(4) 0.035(4) -0.001(3) -0.002(3) 0.008(3)
C17 0.027(3) 0.034(3) 0.013(3) 0.000(2) 0.004(2) 0.003(3)
C18 0.036(4) 0.031(3) 0.021(3) 0.003(3) 0.005(3) 0.002(3)
C19 0.029(3) 0.052(4) 0.025(3) 0.002(3) 0.003(3) -0.006(3)
C20 0.029(4) 0.038(4) 0.048(4) -0.011(3) -0.003(3) 0.000(3)
C21 0.052(4) 0.029(4) 0.031(4) -0.004(3) 0.000(3) 0.011(3)
C22 0.025(3) 0.046(4) 0.031(3) -0.001(3) -0.004(3) 0.008(3)
O31 0.021(2) 0.040(3) 0.036(2) 0.003(2) 0.0020(19) 0.0006(19)
O32 0.018(2) 0.049(3) 0.050(3) 0.010(2) 0.011(2) 0.011(2)
O33 0.038(3) 0.074(4) 0.026(2) 0.001(2) -0.006(2) 0.008(2)
N31 0.033(3) 0.038(3) 0.023(3) 0.003(2) 0.001(2) -0.004(2)
C31 0.013(3) 0.043(4) 0.051(4) -0.008(3) -0.001(3) 0.010(3)
C32 0.031(4) 0.037(4) 0.050(4) -0.007(3) 0.015(3) -0.009(3)
C33 0.043(4) 0.027(3) 0.036(4) -0.010(3) 0.014(3) -0.001(3)
C34 0.033(4) 0.038(4) 0.041(4) -0.011(3) 0.007(3) -0.006(3)
C35 0.025(3) 0.033(3) 0.025(3) -0.005(3) -0.004(3) -0.002(3)
C36 0.022(3) 0.030(3) 0.024(3) 0.005(3) 0.000(2) -0.002(3)
C37 0.027(3) 0.048(4) 0.029(3) -0.007(3) -0.001(3) 0.006(3)
C38 0.022(3) 0.042(4) 0.016(3) -0.011(3) -0.001(2) -0.011(3)
C39 0.017(3) 0.044(4) 0.020(3) -0.012(3) 0.003(2) -0.010(3)
C40 0.030(3) 0.033(4) 0.025(3) 0.003(3) 0.000(3) -0.023(3)
C41 0.043(4) 0.050(4) 0.028(3) -0.010(3) 0.006(3) -0.007(3)
C42 0.090(6) 0.031(4) 0.043(4) 0.005(3) 0.021(4) -0.017(4)
C43 0.076(6) 0.029(4) 0.055(5) 0.004(3) 0.012(5) 0.007(4)
C44 0.050(4) 0.030(4) 0.061(5) 0.001(3) 0.025(4) 0.006(3)
C45 0.033(4) 0.035(4) 0.046(4) 0.006(3) -0.002(3) -0.001(3)
C46 0.043(4) 0.043(4) 0.027(3) -0.009(3) 0.001(3) 0.027(3)
C47 0.023(3) 0.034(3) 0.019(3) 0.006(3) 0.000(2) 0.005(3)
C48 0.017(3) 0.055(4) 0.027(3) -0.008(3) 0.003(3) 0.016(3)
C49 0.042(4) 0.034(4) 0.031(3) 0.006(3) 0.013(3) 0.005(3)
C50 0.028(3) 0.042(4) 0.036(4) 0.018(3) -0.002(3) 0.013(3)
C51 0.040(4) 0.034(4) 0.028(3) 0.004(3) -0.006(3) -0.002(3)
C52 0.039(4) 0.045(4) 0.022(3) -0.002(3) -0.002(3) 0.010(3)

loop_
_atom_type_symbol
_atom_type_description
_atom_type_scat_dispersion_real
_atom_type_scat_dispersion_imag
_atom_type_scat_source
C C 0.0033 0.0016 'International Tables Vol C Tables 4.2.6.8 and 6.1.1.4'
H H 0.0000 0.0000 'International Tables Vol C Tables 4.2.6.8 and 6.1.1.4'
N N 0.0061 0.0033 'International Tables Vol C Tables 4.2.6.8 and 6.1.1.4'
O O 0.0106 0.0060 'International Tables Vol C Tables 4.2.6.8 and 6.1.1.4'

loop_
_geom_angle_atom_site_label_1
_geom_angle_atom_site_label_2
_geom_angle_atom_site_label_3
_geom_angle
C16 O1 C1 114.4(4)
O3 N1 O2 121.2(6)
O3 N1 C6 118.0(5)
O2 N1 C6 120.7(5)
O1 C1 C2 111.5(5)
O1 C1 C6 107.3(5)
C2 C1 C6 110.0(5)
O1 C1 H1 109.3
C2 C1 H1 109.3
C6 C1 H1 109.3
C3 C2 C1 123.0(6)
C3 C2 H2 118.5
C1 C2 H2 118.5
C2 C3 C4 123.4(6)
C2 C3 H3 118.3
C4 C3 H3 118.3
C3 C4 C5 112.5(5)
C3 C4 H4A 109.1
C5 C4 H4A 109.1
C3 C4 H4B 109.1
C5 C4 H4B 109.1
H4A C4 H4B 107.8
C4 C5 C6 108.6(5)
C4 C5 H5A 110.0
C6 C5 H5A 110.0
C4 C5 H5B 110.0
C6 C5 H5B 110.0
H5A C5 H5B 108.3
C7 C6 C1 113.9(5)
C7 C6 N1 105.5(5)
C1 C6 N1 106.7(5)
C7 C6 C5 112.9(5)
C1 C6 C5 109.2(5)
N1 C6 C5 108.3(4)
C8 C7 C6 114.6(5)
C8 C7 H7A 108.6
C6 C7 H7A 108.6
C8 C7 H7B 108.6
C6 C7 H7B 108.6
H7A C7 H7B 107.6
C9 C8 C7 125.8(6)
C9 C8 H8 117.1
C7 C8 H8 117.1
C8 C9 C10 126.0(6)
C8 C9 H9 117.0
C10 C9 H9 117.0
C15 C10 C11 117.2(6)
C15 C10 C9 123.5(5)
C11 C10 C9 119.2(5)
C10 C11 C12 120.2(5)
C10 C11 H11 119.9
C12 C11 H11 119.9
C13 C12 C11 120.8(6)
C13 C12 H12 119.6
C11 C12 H12 119.6
C12 C13 C14 119.4(6)
C12 C13 H13 120.3
C14 C13 H13 120.3
C15 C14 C13 121.0(6)
C15 C14 H14 119.5
C13 C14 H14 119.5
C14 C15 C10 121.3(6)
C14 C15 H15 119.4
C10 C15 H15 119.4
O1 C16 C17 110.5(5)
O1 C16 H16A 109.6
C17 C16 H16A 109.6
O1 C16 H16B 109.6
C17 C16 H16B 109.6
H16A C16 H16B 108.1
C18 C17 C22 119.2(6)
C18 C17 C16 122.6(5)
C22 C17 C16 118.2(5)
C17 C18 C19 120.4(6)
C17 C18 H18 119.8
C19 C18 H18 119.8
C18 C19 C20 119.7(6)
C18 C19 H19 120.1
C20 C19 H19 120.1
C21 C20 C19 119.8(6)
C21 C20 H20 120.1
C19 C20 H20 120.1
C22 C21 C20 119.0(6)
C22 C21 H21 120.5
C20 C21 H21 120.5
C21 C22 C17 121.8(6)
C21 C22 H22 119.1
C17 C22 H22 119.1
C31 O31 C46 113.3(4)
O32 N31 O33 123.3(5)
O32 N31 C36 119.5(5)
O33 N31 C36 117.2(5)
O31 C31 C32 112.5(5)
O31 C31 C36 106.6(4)
C32 C31 C36 108.1(5)
O31 C31 H31 109.9
C32 C31 H31 109.9
C36 C31 H31 109.9
C33 C32 C31 124.2(6)
C33 C32 H32 117.9
C31 C32 H32 117.9
C32 C33 C34 124.3(6)
C32 C33 H33 117.8
C34 C33 H33 117.8
C33 C34 C35 112.0(5)
C33 C34 H34A 109.2
C35 C34 H34A 109.2
C33 C34 H34B 109.2
C35 C34 H34B 109.2
H34A C34 H34B 107.9
C36 C35 C34 108.7(5)
C36 C35 H35A 109.9
C34 C35 H35A 109.9
C36 C35 H35B 109.9
C34 C35 H35B 109.9
H35A C35 H35B 108.3
C37 C36 C35 115.3(5)
C37 C36 N31 106.1(5)
C35 C36 N31 109.6(4)
C37 C36 C31 110.7(5)
C35 C36 C31 109.4(5)
N31 C36 C31 105.1(5)
C36 C37 C38 112.6(5)
C36 C37 H37A 109.1
C38 C37 H37A 109.1
C36 C37 H37B 109.1
C38 C37 H37B 109.1
H37A C37 H37B 107.8
C39 C38 C37 126.9(6)
C39 C38 H38 116.6
C37 C38 H38 116.6
C38 C39 C40 128.1(6)
C38 C39 H39 115.9
C40 C39 H39 115.9
C45 C40 C41 115.3(6)
C45 C40 C39 124.2(5)
C41 C40 C39 120.4(6)
C42 C41 C40 122.4(7)
C42 C41 H41 118.8
C40 C41 H41 118.8
C43 C42 C41 120.7(7)
C43 C42 H42 119.6
C41 C42 H42 119.6
C42 C43 C44 119.6(7)
C42 C43 H43 120.2
C44 C43 H43 120.2
C45 C44 C43 119.4(7)
C45 C44 H44 120.3
C43 C44 H44 120.3
C44 C45 C40 122.3(6)
C44 C45 H45 118.9
C40 C45 H45 118.9
O31 C46 C47 110.8(5)
O31 C46 H46A 109.5
C47 C46 H46A 109.5
O31 C46 H46B 109.5
C47 C46 H46B 109.5
H46A C46 H46B 108.1
C48 C47 C52 117.6(6)
C48 C47 C46 121.6(6)
C52 C47 C46 120.8(5)
C49 C48 C47 120.9(6)
C49 C48 H48 119.5
C47 C48 H48 119.5
C48 C49 C50 122.0(6)
C48 C49 H49 119.0
C50 C49 H49 119.0
C51 C50 C49 118.1(6)
C51 C50 H50 121.0
C49 C50 H50 121.0
C50 C51 C52 121.1(6)
C50 C51 H51 119.5
C52 C51 H51 119.5
C51 C52 C47 120.3(6)
C51 C52 H52 119.9
C47 C52 H52 119.9

loop_
_geom_bond_atom_site_label_1
_geom_bond_atom_site_label_2
_geom_bond_distance
O1 C16 1.414(7)
O1 C1 1.434(7)
O2 N1 1.223(7)
O3 N1 1.202(6)
N1 C6 1.523(7)
C1 C2 1.500(9)
C1 C6 1.522(8)
C1 H1 1.0000
C2 C3 1.354(9)
C2 H2 0.9500
C3 C4 1.452(9)
C3 H3 0.9500
C4 C5 1.523(9)
C4 H4A 0.9900
C4 H4B 0.9900
C5 C6 1.531(7)
C5 H5A 0.9900
C5 H5B 0.9900
C6 C7 1.515(8)
C7 C8 1.474(8)
C7 H7A 0.9900
C7 H7B 0.9900
C8 C9 1.331(8)
C8 H8 0.9500
C9 C10 1.464(8)
C9 H9 0.9500
C10 C15 1.402(8)
C10 C11 1.403(8)
C11 C12 1.415(8)
C11 H11 0.9500
C12 C13 1.346(9)
C12 H12 0.9500
C13 C14 1.394(9)
C13 H13 0.9500
C14 C15 1.364(9)
C14 H14 0.9500
C15 H15 0.9500
C16 C17 1.493(8)
C16 H16A 0.9900
C16 H16B 0.9900
C17 C18 1.371(8)
C17 C22 1.373(8)
C18 C19 1.385(9)
C18 H18 0.9500
C19 C20 1.390(9)
C19 H19 0.9500
C20 C21 1.387(9)
C20 H20 0.9500
C21 C22 1.373(9)
C21 H21 0.9500
C22 H22 0.9500
O31 C31 1.413(7)
O31 C46 1.420(7)
O32 N31 1.204(6)
O33 N31 1.228(6)
N31 C36 1.531(7)
C31 C32 1.511(9)
C31 C36 1.583(8)
C31 H31 1.0000
C32 C33 1.324(9)
C32 H32 0.9500
C33 C34 1.480(9)
C33 H33 0.9500
C34 C35 1.535(8)
C34 H34A 0.9900
C34 H34B 0.9900
C35 C36 1.522(8)
C35 H35A 0.9900
C35 H35B 0.9900
C36 C37 1.485(9)
C37 C38 1.541(9)
C37 H37A 0.9900
C37 H37B 0.9900
C38 C39 1.290(8)
C38 H38 0.9500
C39 C40 1.439(9)
C39 H39 0.9500
C40 C45 1.389(9)
C40 C41 1.406(8)
C41 C42 1.357(10)
C41 H41 0.9500
C42 C43 1.350(11)
C42 H42 0.9500
C43 C44 1.382(10)
C43 H43 0.9500
C44 C45 1.380(9)
C44 H44 0.9500
C45 H45 0.9500
C46 C47 1.480(9)
C46 H46A 0.9900
C46 H46B 0.9900
C47 C48 1.381(8)
C47 C52 1.394(8)
C48 C49 1.362(9)
C48 H48 0.9500
C49 C50 1.373(9)
C49 H49 0.9500
C50 C51 1.363(9)
C50 H50 0.9500
C51 C52 1.392(9)
C51 H51 0.9500
C52 H52 0.9500

loop_
_geom_torsion_atom_site_label_1
_geom_torsion_atom_site_label_2
_geom_torsion_atom_site_label_3
_geom_torsion_atom_site_label_4
_geom_torsion
C16 O1 C1 C2 62.9(6)
C16 O1 C1 C6 -176.6(5)
O1 C1 C2 C3 101.6(7)
C6 C1 C2 C3 -17.3(8)
C1 C2 C3 C4 -1.5(11)
C2 C3 C4 C5 -13.9(9)
C3 C4 C5 C6 46.7(7)
O1 C1 C6 C7 161.5(5)
C2 C1 C6 C7 -77.1(6)
O1 C1 C6 N1 45.5(6)
C2 C1 C6 N1 167.0(5)
O1 C1 C6 C5 -71.3(6)
C2 C1 C6 C5 50.2(6)
O3 N1 C6 C7 -56.9(7)
O2 N1 C6 C7 122.8(6)
O3 N1 C6 C1 64.5(7)
O2 N1 C6 C1 -115.7(6)
O3 N1 C6 C5 -178.1(5)
O2 N1 C6 C5 1.7(8)
C4 C5 C6 C7 61.4(6)
C4 C5 C6 C1 -66.4(6)
C4 C5 C6 N1 177.8(5)
C1 C6 C7 C8 -179.8(5)
N1 C6 C7 C8 -63.2(6)
C5 C6 C7 C8 54.9(7)
C6 C7 C8 C9 -124.4(6)
C7 C8 C9 C10 173.5(5)
C8 C9 C10 C15 -5.8(9)
C8 C9 C10 C11 176.7(6)
C15 C10 C11 C12 -1.5(8)
C9 C10 C11 C12 176.2(5)
C10 C11 C12 C13 0.1(9)
C11 C12 C13 C14 1.7(9)
C12 C13 C14 C15 -2.3(10)
C13 C14 C15 C10 0.9(11)
C11 C10 C15 C14 0.9(9)
C9 C10 C15 C14 -176.6(6)
C1 O1 C16 C17 178.2(5)
O1 C16 C17 C18 -20.2(8)
O1 C16 C17 C22 159.0(5)
C22 C17 C18 C19 2.0(8)
C16 C17 C18 C19 -178.8(6)
C17 C18 C19 C20 -2.9(9)
C18 C19 C20 C21 1.7(9)
C19 C20 C21 C22 0.2(9)
C20 C21 C22 C17 -1.1(9)
C18 C17 C22 C21 0.0(9)
C16 C17 C22 C21 -179.2(6)
C46 O31 C31 C32 74.3(6)
C46 O31 C31 C36 -167.4(5)
O31 C31 C32 C33 99.0(7)
C36 C31 C32 C33 -18.4(9)
C31 C32 C33 C34 0.2(10)
C32 C33 C34 C35 -14.1(9)
C33 C34 C35 C36 46.4(7)
C34 C35 C36 C37 59.3(7)
C34 C35 C36 N31 179.0(5)
C34 C35 C36 C31 -66.2(6)
O32 N31 C36 C37 121.6(6)
O33 N31 C36 C37 -58.5(7)
O32 N31 C36 C35 -3.6(8)
O33 N31 C36 C35 176.3(5)
O32 N31 C36 C31 -121.1(6)
O33 N31 C36 C31 58.7(7)
O31 C31 C36 C37 161.3(5)
C32 C31 C36 C37 -77.6(6)
O31 C31 C36 C35 -70.5(6)
C32 C31 C36 C35 50.6(6)
O31 C31 C36 N31 47.1(6)
C32 C31 C36 N31 168.3(5)
C35 C36 C37 C38 48.8(7)
N31 C36 C37 C38 -72.8(6)
C31 C36 C37 C38 173.7(5)
C36 C37 C38 C39 -126.6(7)
C37 C38 C39 C40 -179.5(5)
C38 C39 C40 C45 -2.2(10)
C38 C39 C40 C41 -177.9(6)
C45 C40 C41 C42 1.7(10)
C39 C40 C41 C42 177.8(6)
C40 C41 C42 C43 -4.3(12)
C41 C42 C43 C44 6.1(13)
C42 C43 C44 C45 -5.5(12)
C43 C44 C45 C40 3.1(11)
C41 C40 C45 C44 -1.1(9)
C39 C40 C45 C44 -177.1(6)
C31 O31 C46 C47 176.7(5)
O31 C46 C47 C48 -45.9(8)
O31 C46 C47 C52 134.9(6)
C52 C47 C48 C49 -1.4(9)
C46 C47 C48 C49 179.3(6)
C47 C48 C49 C50 -0.4(9)
C48 C49 C50 C51 1.6(9)
C49 C50 C51 C52 -1.0(9)
C50 C51 C52 C47 -0.8(9)
C48 C47 C52 C51 2.0(8)
C46 C47 C52 C51 -178.8(6)
